data_1559033
loop_
_publ_author_name
'Dekkiche, Herv\'e'
'Gemma, Andrea'
'Tabatabaei, Fatemeh'
'Batsanov, Andrei S.'
'Niehaus, Thomas'
'Gotsmann, Bernd'
'Bryce, Martin R.'

_publ_section_title
;
 Electronic conductance and thermopower of single-molecule junctions of
 oligo(phenyleneethynylene) derivatives.
;
_journal_issue 36
_journal_name_full Nanoscale
_journal_page_first 18908
_journal_page_last 18917
_journal_paper_doi 10.1039/d0nr04413j
_journal_volume 12
_journal_year 2020
_chemical_formula_moiety 'C34 H22 S2'
_chemical_formula_sum 'C34 H22 S2'
_chemical_formula_weight 494.63
_space_group_crystal_system monoclinic
_space_group_IT_number 14
_space_group_name_Hall '-P 2ybc'
_space_group_name_H-M_alt 'P 1 21/c 1'
_atom_sites_solution_hydrogens geom
_atom_sites_solution_primary dual
_audit_creation_date 2019-12-15
_audit_creation_method
;
Olex2 1.3-alpha
(compiled Nov 21 2019 18:26:39 for OlexSys, GUI svn.r6003)
;
_audit_update_record
;
2020-04-13 deposited with the CCDC.	2020-09-01 downloaded from the CCDC.
;
_cell_angle_alpha 90
_cell_angle_beta 108.171(2)
_cell_angle_gamma 90
_cell_formula_units_Z 4
_cell_length_a 9.7811(4)
_cell_length_b 23.2361(11)
_cell_length_c 11.2452(5)
_cell_measurement_reflns_used 9977
_cell_measurement_temperature 120
_cell_measurement_theta_max 30.55
_cell_measurement_theta_min 2.19
_cell_volume 2428.29(19)
_computing_cell_refinement 'SAINT v8.38A (Bruker, 2017)'
_computing_data_collection 'APEX3 v.2016.1-0 (Bruker, 2016)'
_computing_data_reduction 'SAINT v8.38A (Bruker, 2017)'
_computing_molecular_graphics 'Olex2 1.3-alpha (Dolomanov et al., 2009)'
_computing_publication_material 'Olex2 1.3-alpha (Dolomanov et al., 2009)'
_computing_structure_refinement 'SHELXL 2018/3 (Sheldrick, 2015a)'
_computing_structure_solution 'SHELXT 2018/2 (Sheldrick, 2015)'
_diffrn_ambient_temperature 120
_diffrn_detector 'Bruker PHOTON 100 CMOS'
_diffrn_detector_area_resol_mean 10.4
_diffrn_detector_type 'CMOS sensor'
_diffrn_measured_fraction_theta_full 1.000
_diffrn_measured_fraction_theta_max 1.000
_diffrn_measurement_device '3-circle area detector diffractometer'
_diffrn_measurement_device_type 'Bruker D8 Venture'
_diffrn_measurement_method '\f and \w scans'
_diffrn_radiation_monochromator 'focusing mirrors'
_diffrn_radiation_probe x-ray
_diffrn_radiation_type MoK\a
_diffrn_radiation_wavelength 0.71073
_diffrn_reflns_av_R_equivalents 0.0539
_diffrn_reflns_av_unetI/netI 0.0390
_diffrn_reflns_Laue_measured_fraction_full 1.000
_diffrn_reflns_Laue_measured_fraction_max 1.000
_diffrn_reflns_limit_h_max 13
_diffrn_reflns_limit_h_min -13
_diffrn_reflns_limit_k_max 32
_diffrn_reflns_limit_k_min -32
_diffrn_reflns_limit_l_max 15
_diffrn_reflns_limit_l_min -15
_diffrn_reflns_number 57742
_diffrn_reflns_point_group_measured_fraction_full 1.000
_diffrn_reflns_point_group_measured_fraction_max 1.000
_diffrn_reflns_theta_full 25.242
_diffrn_reflns_theta_max 30.034
_diffrn_reflns_theta_min 2.098
_diffrn_source 'microfocus sealed X-ray tube'
_diffrn_source_current 1.0
_diffrn_source_power 0.05
_diffrn_source_type 'Incoatec I\mS microsource'
_diffrn_source_voltage 50.0
_diffrn_standards_number 0
_exptl_absorpt_coefficient_mu 0.242
_exptl_absorpt_correction_T_max 1.0000
_exptl_absorpt_correction_T_min 0.9513
_exptl_absorpt_correction_type multi-scan
_exptl_absorpt_process_details
;
SADABS-2016/2 (Bruker, 2016) was used for absorption correction.
wR2(int) was 0.1280 before and 0.0504 after correction.
The Ratio of minimum to maximum transmission is 0.9513.
The \l/2 correction factor is Not present.
;
_exptl_crystal_colour brown
_exptl_crystal_colour_primary brown
_exptl_crystal_density_diffrn 1.353
_exptl_crystal_description rhomb
_exptl_crystal_F_000 1032
_exptl_crystal_preparation 'single-molecule junction'
_exptl_crystal_recrystallization_method 'slow exchange of hexane into DCM solution'
_exptl_crystal_size_max 0.567
_exptl_crystal_size_mid 0.454
_exptl_crystal_size_min 0.17
_refine_diff_density_max 0.496
_refine_diff_density_min -0.449
_refine_diff_density_rms 0.060
_refine_ls_extinction_method none
_refine_ls_goodness_of_fit_ref 1.029
_refine_ls_hydrogen_treatment constr
_refine_ls_matrix_type full
_refine_ls_number_parameters 333
_refine_ls_number_reflns 7116
_refine_ls_number_restraints 4
_refine_ls_restrained_S_all 1.032
_refine_ls_R_factor_all 0.0720
_refine_ls_R_factor_gt 0.0465
_refine_ls_shift/su_max 0.001
_refine_ls_shift/su_mean 0.000
_refine_ls_structure_factor_coef Fsqd
_refine_ls_weighting_details 'w=1/[\s^2^(Fo^2^)+(0.0640P)^2^+0.9731P] where P=(Fo^2^+2Fc^2^)/3'
_refine_ls_weighting_scheme calc
_refine_ls_wR_factor_gt 0.1140
_refine_ls_wR_factor_ref 0.1245
_reflns_Friedel_coverage 0.000
_reflns_number_gt 5256
_reflns_number_total 7116
_reflns_threshold_expression 'I > 2\s(I)'
_cod_data_source_file d0nr04413j2.cif
_cod_data_source_block OPE3-An_19s370
_cod_depositor_comments
;
The following automatic conversions were performed:

data item '_diffrn_radiation_probe' value 'X-ray' was changed to
'x-ray' in accordance with the
/home/data/users/saulius/crontab/automatic-downloads/rss-feeds/RSC/lib/dictionaries/cif_core.dic
dictionary named 'cif_core.dic' version 2.4.2 last updated on
2011-04-26.

Automatic conversion script
Id: cif_fix_values 7556 2019-12-06 15:28:31Z antanas 

 Adding full bibliography for 1559032--1559033.cif.
;
_cod_database_code 1559033
_shelx_shelxl_version_number 2018/3
_shelx_space_group_comment
;
The symmetry employed for this shelxl refinement is uniquely defined
by the following loop, which should always be used as a source of
symmetry information in preference to the above space-group names.
They are only intended as comments.
;
_shelx_estimated_absorpt_t_max 0.960
_shelx_estimated_absorpt_t_min 0.875
_olex2_refinement_description
;
1. Fixed Uiso
 At 1.2 times of:
  All C(H) groups, All C(H,H) groups, All C(H,H,H,H) groups
2. Restrained distances
 C34A-C33 \\sim C34B-C33
 with sigma of 0.02
 S2-C34B \\sim S2-C34A
 with sigma of 0.02
 S1-C24B \\sim S1-C24A
 with sigma of 0.02
 C24B-C23 \\sim C24A-C23
 with sigma of 0.02
3. Uiso/Uaniso restraints and constraints
Uanis(C24B) = Uanis(C24A)
Uanis(C34B) = Uanis(C34A)
4. Others
 Sof(H23C)=Sof(H23D)=Sof(C24B)=Sof(H24C)=Sof(H24D)=1-FVAR(1)
 Sof(H23A)=Sof(H23B)=Sof(C24A)=Sof(H24A)=Sof(H24B)=FVAR(1)
 Sof(H33C)=Sof(H33D)=Sof(C34B)=Sof(H34C)=Sof(H34D)=1-FVAR(2)
 Sof(H33A)=Sof(H33B)=Sof(C34A)=Sof(H34A)=Sof(H34B)=FVAR(2)
5.a Secondary CH2 refined with riding coordinates:
 C23(H23A,H23B), C23(H23C,H23D), C33(H33A,H33B), C33(H33C,H33D), C24A(H24A,
 H24B), C34A(H34A,H34B), C24B(H24C,H24D), C34B(H34C,H34D)
5.b Aromatic/amide H refined with riding coordinates:
 C3(H3), C4(H4), C5(H5), C6(H6), C10(H10), C11(H11), C12(H12), C13(H13),
 C18(H18), C19(H19), C22(H22), C28(H28), C29(H29), C32(H32)
;
_olex2_diffrn_ambient_temperature_device 'Oxford Cryosystems'
_olex2_submission_special_instructions 'No special instructions were received'

loop_
_space_group_symop_operation_xyz
'x, y, z'
'-x, y+1/2, -z+1/2'
'-x, -y, -z'
'x, -y-1/2, z-1/2'

loop_
_atom_site_label
_atom_site_type_symbol
_atom_site_fract_x
_atom_site_fract_y
_atom_site_fract_z
_atom_site_U_iso_or_equiv
_atom_site_adp_type
_atom_site_occupancy
_atom_site_site_symmetry_order
_atom_site_calc_flag
_atom_site_refinement_flags_posn
_atom_site_refinement_flags_adp
_atom_site_refinement_flags_occupancy
_atom_site_disorder_assembly
_atom_site_disorder_group
S1 S 1.33869(5) 0.74238(2) 0.88726(5) 0.03117(12) Uani 1 1 d D . . . .
S2 S 0.06809(5) 0.06791(2) 0.35110(4) 0.03058(12) Uani 1 1 d D . . . .
C1 C 0.69398(15) 0.48073(6) 0.63762(13) 0.0152(3) Uani 1 1 d . . . . .
C2 C 0.63009(15) 0.45877(6) 0.72504(13) 0.0153(3) Uani 1 1 d . . . . .
C3 C 0.66701(17) 0.48055(6) 0.84939(14) 0.0190(3) Uani 1 1 d . . . . .
H3 H 0.737390 0.510021 0.875181 0.023 Uiso 1 1 calc R U . . .
C4 C 0.60263(18) 0.45963(7) 0.93192(15) 0.0232(3) Uani 1 1 d . . . . .
H4 H 0.628451 0.474667 1.014524 0.028 Uiso 1 1 calc R U . . .
C5 C 0.49774(18) 0.41573(7) 0.89552(15) 0.0244(3) Uani 1 1 d . . . . .
H5 H 0.451995 0.402071 0.953187 0.029 Uiso 1 1 calc R U . . .
C6 C 0.46190(17) 0.39291(7) 0.77816(15) 0.0205(3) Uani 1 1 d . . . . .
H6 H 0.393102 0.362726 0.755653 0.025 Uiso 1 1 calc R U . . .
C7 C 0.52613(15) 0.41366(6) 0.68847(14) 0.0156(3) Uani 1 1 d . . . . .
C8 C 0.49036(15) 0.39043(6) 0.56635(14) 0.0165(3) Uani 1 1 d . . . . .
C9 C 0.55444(16) 0.41244(6) 0.47885(14) 0.0163(3) Uani 1 1 d . . . . .
C10 C 0.52099(17) 0.38972(7) 0.35544(15) 0.0219(3) Uani 1 1 d . . . . .
H10 H 0.451952 0.359754 0.329888 0.026 Uiso 1 1 calc R U . . .
C11 C 0.58648(19) 0.41031(7) 0.27336(15) 0.0259(4) Uani 1 1 d . . . . .
H11 H 0.562856 0.394548 0.191482 0.031 Uiso 1 1 calc R U . . .
C12 C 0.68929(18) 0.45495(7) 0.30937(15) 0.0247(3) Uani 1 1 d . . . . .
H12 H 0.735063 0.468744 0.251831 0.030 Uiso 1 1 calc R U . . .
C13 C 0.72321(17) 0.47835(7) 0.42614(14) 0.0205(3) Uani 1 1 d . . . . .
H13 H 0.791563 0.508681 0.448775 0.025 Uiso 1 1 calc R U . . .
C14 C 0.65734(15) 0.45785(6) 0.51484(13) 0.0158(3) Uani 1 1 d . . . . .
C15 C 0.79812(16) 0.52571(6) 0.67435(14) 0.0178(3) Uani 1 1 d . . . . .
C16 C 0.88771(16) 0.56258(6) 0.70720(14) 0.0186(3) Uani 1 1 d . . . . .
C17 C 0.99613(16) 0.60573(6) 0.75329(14) 0.0178(3) Uani 1 1 d . . . . .
C18 C 1.07222(17) 0.60813(7) 0.88093(15) 0.0211(3) Uani 1 1 d . . . . .
H18 H 1.051773 0.581012 0.936303 0.025 Uiso 1 1 calc R U . . .
C19 C 1.17689(17) 0.64946(7) 0.92774(15) 0.0229(3) Uani 1 1 d . . . . .
H19 H 1.227548 0.651211 1.014766 0.027 Uiso 1 1 calc R U . . .
C20 C 1.20674(17) 0.68838(7) 0.84540(16) 0.0218(3) Uani 1 1 d . . . . .
C21 C 1.13272(17) 0.68659(6) 0.71712(15) 0.0209(3) Uani 1 1 d . . . . .
C22 C 1.02744(17) 0.64537(7) 0.67131(15) 0.0203(3) Uani 1 1 d . . . . .
H22 H 0.976319 0.643905 0.584350 0.024 Uiso 1 1 calc R U . . .
C23 C 1.1794(2) 0.73240(8) 0.64353(18) 0.0315(4) Uani 1 1 d D . . . .
H23A H 1.108763 0.764287 0.623031 0.038 Uiso 0.802(7) 1 calc R U P A 1
H23B H 1.187343 0.716259 0.564474 0.038 Uiso 0.802(7) 1 calc R U P A 1
H23C H 1.227572 0.714135 0.587739 0.038 Uiso 0.198(7) 1 calc R U P A 2
H23D H 1.093684 0.753200 0.590523 0.038 Uiso 0.198(7) 1 calc R U P A 2
C25 C 0.39445(16) 0.34266(7) 0.53282(15) 0.0201(3) Uani 1 1 d . . . . .
C26 C 0.32625(16) 0.29934(7) 0.50533(15) 0.0207(3) Uani 1 1 d . . . . .
C27 C 0.25763(16) 0.24432(6) 0.47340(15) 0.0188(3) Uani 1 1 d . . . . .
C28 C 0.27281(17) 0.20220(7) 0.56530(15) 0.0205(3) Uani 1 1 d . . . . .
H28 H 0.322183 0.211314 0.650235 0.025 Uiso 1 1 calc R U . . .
C29 C 0.21703(18) 0.14728(7) 0.53474(16) 0.0232(3) Uani 1 1 d . . . . .
H29 H 0.228069 0.118859 0.597764 0.028 Uiso 1 1 calc R U . . .
C30 C 0.14466(17) 0.13470(6) 0.40999(15) 0.0208(3) Uani 1 1 d . . . . .
C31 C 0.12586(16) 0.17643(7) 0.31725(14) 0.0201(3) Uani 1 1 d . . . . .
C32 C 0.18229(17) 0.23102(7) 0.34863(15) 0.0207(3) Uani 1 1 d . . . . .
H32 H 0.169899 0.259478 0.285496 0.025 Uiso 1 1 calc R U . . .
C33 C 0.0399(2) 0.15558(8) 0.18917(17) 0.0317(4) Uani 1 1 d D . . . .
H33A H 0.078572 0.171825 0.124842 0.038 Uiso 0.908(4) 1 calc R U P B 1
H33B H -0.062129 0.167270 0.169447 0.038 Uiso 0.908(4) 1 calc R U P B 1
H33C H -0.034670 0.184312 0.148183 0.038 Uiso 0.092(4) 1 calc R U P B 2
H33D H 0.103765 0.150495 0.136857 0.038 Uiso 0.092(4) 1 calc R U P B 2
C24A C 1.3271(3) 0.75429(14) 0.7266(2) 0.0313(7) Uani 0.802(7) 1 d D . P A 1
H24A H 1.337163 0.795827 0.711630 0.038 Uiso 0.802(7) 1 calc R U P A 1
H24B H 1.405157 0.733324 0.706459 0.038 Uiso 0.802(7) 1 calc R U P A 1
C34A C 0.0529(2) 0.09020(9) 0.19244(19) 0.0314(5) Uani 0.908(4) 1 d D . P B 1
H34A H 0.139032 0.078102 0.170482 0.038 Uiso 0.908(4) 1 calc R U P B 1
H34B H -0.033153 0.072615 0.131985 0.038 Uiso 0.908(4) 1 calc R U P B 1
C24B C 1.2772(14) 0.7730(5) 0.7254(9) 0.0313(7) Uani 0.198(7) 1 d D . P A 2
H24C H 1.227648 0.810190 0.725305 0.038 Uiso 0.198(7) 1 calc R U P A 2
H24D H 1.360910 0.779905 0.695586 0.038 Uiso 0.198(7) 1 calc R U P A 2
C34B C -0.029(2) 0.1004(7) 0.2009(15) 0.0314(5) Uani 0.092(4) 1 d D . P B 2
H34C H -0.026359 0.074378 0.131906 0.038 Uiso 0.092(4) 1 calc R U P B 2
H34D H -0.130437 0.106909 0.195613 0.038 Uiso 0.092(4) 1 calc R U P B 2

loop_
_atom_site_aniso_label
_atom_site_aniso_U_11
_atom_site_aniso_U_22
_atom_site_aniso_U_33
_atom_site_aniso_U_23
_atom_site_aniso_U_13
_atom_site_aniso_U_12
S1 0.0244(2) 0.0282(2) 0.0397(3) -0.00794(18) 0.00831(18) -0.01299(17)
S2 0.0373(3) 0.0197(2) 0.0351(2) -0.01008(17) 0.01193(19) -0.01295(17)
C1 0.0147(6) 0.0117(6) 0.0178(7) 0.0003(5) 0.0031(5) 0.0006(5)
C2 0.0150(7) 0.0127(6) 0.0174(7) -0.0004(5) 0.0039(5) 0.0015(5)
C3 0.0214(7) 0.0167(7) 0.0165(7) -0.0015(5) 0.0025(6) 0.0005(6)
C4 0.0274(8) 0.0252(8) 0.0169(7) -0.0006(6) 0.0065(6) 0.0036(6)
C5 0.0254(8) 0.0291(9) 0.0211(8) 0.0063(6) 0.0107(6) 0.0020(6)
C6 0.0181(7) 0.0183(7) 0.0254(8) 0.0032(6) 0.0074(6) -0.0003(6)
C7 0.0151(7) 0.0121(6) 0.0190(7) 0.0014(5) 0.0043(5) 0.0016(5)
C8 0.0155(7) 0.0120(6) 0.0204(7) -0.0011(5) 0.0034(6) 0.0007(5)
C9 0.0172(7) 0.0132(7) 0.0172(7) -0.0008(5) 0.0037(6) 0.0026(5)
C10 0.0244(8) 0.0182(7) 0.0201(8) -0.0055(6) 0.0026(6) 0.0015(6)
C11 0.0312(9) 0.0294(9) 0.0157(7) -0.0038(6) 0.0052(7) 0.0076(7)
C12 0.0269(8) 0.0297(9) 0.0197(8) 0.0041(6) 0.0105(7) 0.0068(7)
C13 0.0203(7) 0.0209(7) 0.0204(7) 0.0034(6) 0.0067(6) 0.0012(6)
C14 0.0159(7) 0.0141(7) 0.0165(7) 0.0016(5) 0.0037(5) 0.0027(5)
C15 0.0182(7) 0.0155(7) 0.0187(7) 0.0024(5) 0.0042(6) 0.0013(5)
C16 0.0187(7) 0.0160(7) 0.0203(7) 0.0024(6) 0.0051(6) 0.0008(6)
C17 0.0159(7) 0.0151(7) 0.0219(7) -0.0007(6) 0.0053(6) -0.0013(5)
C18 0.0208(7) 0.0195(7) 0.0225(8) 0.0016(6) 0.0062(6) -0.0024(6)
C19 0.0201(8) 0.0230(8) 0.0228(8) -0.0030(6) 0.0027(6) -0.0019(6)
C20 0.0171(7) 0.0176(7) 0.0302(9) -0.0043(6) 0.0065(6) -0.0027(6)
C21 0.0188(7) 0.0173(7) 0.0274(8) 0.0009(6) 0.0082(6) -0.0013(6)
C22 0.0198(7) 0.0198(7) 0.0200(8) 0.0000(6) 0.0043(6) -0.0020(6)
C23 0.0279(9) 0.0293(9) 0.0371(10) 0.0080(7) 0.0099(8) -0.0090(7)
C25 0.0187(7) 0.0167(7) 0.0233(8) -0.0001(6) 0.0040(6) 0.0015(6)
C26 0.0171(7) 0.0204(8) 0.0227(8) -0.0028(6) 0.0034(6) -0.0005(6)
C27 0.0155(7) 0.0147(7) 0.0260(8) -0.0041(6) 0.0061(6) -0.0023(5)
C28 0.0201(7) 0.0199(7) 0.0192(7) -0.0032(6) 0.0031(6) -0.0037(6)
C29 0.0254(8) 0.0190(8) 0.0242(8) 0.0002(6) 0.0063(6) -0.0047(6)
C30 0.0196(7) 0.0164(7) 0.0274(8) -0.0051(6) 0.0088(6) -0.0039(6)
C31 0.0183(7) 0.0214(8) 0.0203(7) -0.0050(6) 0.0055(6) -0.0016(6)
C32 0.0206(8) 0.0179(7) 0.0229(8) -0.0003(6) 0.0059(6) -0.0014(6)
C33 0.0350(10) 0.0321(9) 0.0242(9) -0.0087(7) 0.0038(7) -0.0064(8)
C24A 0.0274(15) 0.0260(14) 0.0433(12) -0.0003(10) 0.0150(11) -0.0096(11)
C34A 0.0342(12) 0.0316(11) 0.0292(10) -0.0170(8) 0.0109(9) -0.0123(9)
C24B 0.0274(15) 0.0260(14) 0.0433(12) -0.0003(10) 0.0150(11) -0.0096(11)
C34B 0.0342(12) 0.0316(11) 0.0292(10) -0.0170(8) 0.0109(9) -0.0123(9)

loop_
_atom_type_symbol
_atom_type_description
_atom_type_scat_dispersion_real
_atom_type_scat_dispersion_imag
_atom_type_scat_source
C C 0.0033 0.0016 'International Tables Vol C Tables 4.2.6.8 and 6.1.1.4'
H H 0.0000 0.0000 'International Tables Vol C Tables 4.2.6.8 and 6.1.1.4'
S S 0.1246 0.1234 'International Tables Vol C Tables 4.2.6.8 and 6.1.1.4'

loop_
_exptl_crystal_face_index_h
_exptl_crystal_face_index_k
_exptl_crystal_face_index_l
_exptl_crystal_face_perp_dist
-1.00 0.00 0.00 0.0850
1.00 0.00 0.00 0.0380
-1.00 -1.00 1.00 0.1690
0.00 1.00 -1.00 0.1960
0.00 0.00 1.00 0.1320
0.00 1.00 0.00 0.1660
0.00 -2.00 -1.00 0.2010
0.00 -1.00 0.00 0.3010

loop_
_geom_angle_atom_site_label_1
_geom_angle_atom_site_label_2
_geom_angle_atom_site_label_3
_geom_angle
_geom_angle_site_symmetry_1
_geom_angle_site_symmetry_3
_geom_angle_publ_flag
C20 S1 C24A 91.71(9) . . ?
C20 S1 C24B 91.4(3) . . ?
C30 S2 C34A 90.75(8) . . ?
C30 S2 C34B 91.1(5) . . ?
C2 C1 C14 120.64(13) . . ?
C2 C1 C15 119.54(13) . . ?
C14 C1 C15 119.82(13) . . ?
C1 C2 C3 121.52(13) . . ?
C1 C2 C7 119.58(13) . . ?
C3 C2 C7 118.90(13) . . ?
C2 C3 H3 119.6 . . ?
C4 C3 C2 120.82(14) . . ?
C4 C3 H3 119.6 . . ?
C3 C4 H4 119.7 . . ?
C3 C4 C5 120.51(15) . . ?
C5 C4 H4 119.7 . . ?
C4 C5 H5 119.8 . . ?
C6 C5 C4 120.36(15) . . ?
C6 C5 H5 119.8 . . ?
C5 C6 H6 119.5 . . ?
C5 C6 C7 121.03(15) . . ?
C7 C6 H6 119.5 . . ?
C6 C7 C2 118.35(13) . . ?
C8 C7 C2 119.85(13) . . ?
C8 C7 C6 121.80(14) . . ?
C7 C8 C9 120.51(13) . . ?
C7 C8 C25 119.79(13) . . ?
C9 C8 C25 119.63(13) . . ?
C8 C9 C10 121.74(14) . . ?
C8 C9 C14 119.71(13) . . ?
C10 C9 C14 118.54(13) . . ?
C9 C10 H10 119.5 . . ?
C11 C10 C9 121.05(15) . . ?
C11 C10 H10 119.5 . . ?
C10 C11 H11 119.8 . . ?
C10 C11 C12 120.39(15) . . ?
C12 C11 H11 119.8 . . ?
C11 C12 H12 119.8 . . ?
C13 C12 C11 120.43(15) . . ?
C13 C12 H12 119.8 . . ?
C12 C13 H13 119.6 . . ?
C12 C13 C14 120.85(15) . . ?
C14 C13 H13 119.6 . . ?
C1 C14 C9 119.69(13) . . ?
C1 C14 C13 121.57(14) . . ?
C9 C14 C13 118.72(13) . . ?
C16 C15 C1 178.41(17) . . ?
C15 C16 C17 176.94(16) . . ?
C18 C17 C16 119.76(14) . . ?
C18 C17 C22 119.57(14) . . ?
C22 C17 C16 120.67(14) . . ?
C17 C18 H18 119.6 . . ?
C19 C18 C17 120.86(14) . . ?
C19 C18 H18 119.6 . . ?
C18 C19 H19 120.6 . . ?
C18 C19 C20 118.89(15) . . ?
C20 C19 H19 120.6 . . ?
C19 C20 S1 125.19(13) . . ?
C19 C20 C21 121.29(14) . . ?
C21 C20 S1 113.50(12) . . ?
C20 C21 C23 113.46(14) . . ?
C22 C21 C20 119.40(14) . . ?
C22 C21 C23 127.14(15) . . ?
C17 C22 H22 120.0 . . ?
C21 C22 C17 119.98(15) . . ?
C21 C22 H22 120.0 . . ?
C21 C23 H23A 110.4 . . ?
C21 C23 H23B 110.4 . . ?
C21 C23 H23C 109.4 . . ?
C21 C23 H23D 109.4 . . ?
C21 C23 C24A 106.73(16) . . ?
H23A C23 H23B 108.6 . . ?
H23C C23 H23D 108.0 . . ?
C24A C23 H23A 110.4 . . ?
C24A C23 H23B 110.4 . . ?
C24B C23 C21 111.4(4) . . ?
C24B C23 H23C 109.4 . . ?
C24B C23 H23D 109.4 . . ?
C26 C25 C8 173.30(16) . . ?
C25 C26 C27 174.22(16) . . ?
C28 C27 C26 120.32(14) . . ?
C28 C27 C32 119.18(14) . . ?
C32 C27 C26 120.38(14) . . ?
C27 C28 H28 119.4 . . ?
C29 C28 C27 121.18(14) . . ?
C29 C28 H28 119.4 . . ?
C28 C29 H29 120.7 . . ?
C28 C29 C30 118.69(15) . . ?
C30 C29 H29 120.7 . . ?
C29 C30 S2 125.99(12) . . ?
C29 C30 C31 121.01(14) . . ?
C31 C30 S2 112.99(12) . . ?
C30 C31 C33 113.35(14) . . ?
C32 C31 C30 119.84(14) . . ?
C32 C31 C33 126.80(15) . . ?
C27 C32 H32 120.0 . . ?
C31 C32 C27 120.07(15) . . ?
C31 C32 H32 120.0 . . ?
C31 C33 H33A 110.5 . . ?
C31 C33 H33B 110.5 . . ?
C31 C33 H33C 109.8 . . ?
C31 C33 H33D 109.8 . . ?
C31 C33 C34A 106.30(15) . . ?
H33A C33 H33B 108.7 . . ?
H33C C33 H33D 108.3 . . ?
C34A C33 H33A 110.5 . . ?
C34A C33 H33B 110.5 . . ?
C34B C33 C31 109.2(6) . . ?
C34B C33 H33C 109.8 . . ?
C34B C33 H33D 109.8 . . ?
S1 C24A H24A 110.1 . . ?
S1 C24A H24B 110.1 . . ?
C23 C24A S1 108.20(15) . . ?
C23 C24A H24A 110.1 . . ?
C23 C24A H24B 110.1 . . ?
H24A C24A H24B 108.4 . . ?
S2 C34A H34A 110.4 . . ?
S2 C34A H34B 110.4 . . ?
C33 C34A S2 106.75(13) . . ?
C33 C34A H34A 110.4 . . ?
C33 C34A H34B 110.4 . . ?
H34A C34A H34B 108.6 . . ?
S1 C24B H24C 110.0 . . ?
S1 C24B H24D 110.0 . . ?
C23 C24B S1 108.6(6) . . ?
C23 C24B H24C 110.0 . . ?
C23 C24B H24D 110.0 . . ?
H24C C24B H24D 108.4 . . ?
S2 C34B H34C 109.9 . . ?
S2 C34B H34D 109.9 . . ?
C33 C34B S2 109.0(9) . . ?
C33 C34B H34C 109.9 . . ?
C33 C34B H34D 109.9 . . ?
H34C C34B H34D 108.3 . . ?

loop_
_geom_bond_atom_site_label_1
_geom_bond_atom_site_label_2
_geom_bond_distance
_geom_bond_site_symmetry_2
_geom_bond_publ_flag
S1 C20 1.7556(16) . ?
S1 C24A 1.796(3) . ?
S1 C24B 1.871(10) . ?
S2 C30 1.7603(15) . ?
S2 C34A 1.819(2) . ?
S2 C34B 1.823(15) . ?
C1 C2 1.414(2) . ?
C1 C14 1.417(2) . ?
C1 C15 1.428(2) . ?
C2 C3 1.424(2) . ?
C2 C7 1.429(2) . ?
C3 H3 0.9500 . ?
C3 C4 1.363(2) . ?
C4 H4 0.9500 . ?
C4 C5 1.414(2) . ?
C5 H5 0.9500 . ?
C5 C6 1.363(2) . ?
C6 H6 0.9500 . ?
C6 C7 1.428(2) . ?
C7 C8 1.414(2) . ?
C8 C9 1.417(2) . ?
C8 C25 1.426(2) . ?
C9 C10 1.424(2) . ?
C9 C14 1.427(2) . ?
C10 H10 0.9500 . ?
C10 C11 1.364(2) . ?
C11 H11 0.9500 . ?
C11 C12 1.413(2) . ?
C12 H12 0.9500 . ?
C12 C13 1.363(2) . ?
C13 H13 0.9500 . ?
C13 C14 1.427(2) . ?
C15 C16 1.198(2) . ?
C16 C17 1.434(2) . ?
C17 C18 1.397(2) . ?
C17 C22 1.403(2) . ?
C18 H18 0.9500 . ?
C18 C19 1.383(2) . ?
C19 H19 0.9500 . ?
C19 C20 1.389(2) . ?
C20 C21 1.398(2) . ?
C21 C22 1.383(2) . ?
C21 C23 1.504(2) . ?
C22 H22 0.9500 . ?
C23 H23A 0.9900 . ?
C23 H23B 0.9900 . ?
C23 H23C 0.9900 . ?
C23 H23D 0.9900 . ?
C23 C24A 1.541(3) . ?
C23 C24B 1.450(10) . ?
C25 C26 1.194(2) . ?
C26 C27 1.437(2) . ?
C27 C28 1.397(2) . ?
C27 C32 1.401(2) . ?
C28 H28 0.9500 . ?
C28 C29 1.388(2) . ?
C29 H29 0.9500 . ?
C29 C30 1.391(2) . ?
C30 C31 1.394(2) . ?
C31 C32 1.384(2) . ?
C31 C33 1.504(2) . ?
C32 H32 0.9500 . ?
C33 H33A 0.9900 . ?
C33 H33B 0.9900 . ?
C33 H33C 0.9900 . ?
C33 H33D 0.9900 . ?
C33 C34A 1.524(3) . ?
C33 C34B 1.471(14) . ?
C24A H24A 0.9900 . ?
C24A H24B 0.9900 . ?
C34A H34A 0.9900 . ?
C34A H34B 0.9900 . ?
C24B H24C 0.9900 . ?
C24B H24D 0.9900 . ?
C34B H34C 0.9900 . ?
C34B H34D 0.9900 . ?

loop_
_geom_torsion_atom_site_label_1
_geom_torsion_atom_site_label_2
_geom_torsion_atom_site_label_3
_geom_torsion_atom_site_label_4
_geom_torsion
_geom_torsion_site_symmetry_1
_geom_torsion_site_symmetry_2
_geom_torsion_site_symmetry_3
_geom_torsion_site_symmetry_4
_geom_torsion_publ_flag
S1 C20 C21 C22 178.93(12) . . . . ?
S1 C20 C21 C23 -1.66(18) . . . . ?
S2 C30 C31 C32 -178.91(12) . . . . ?
S2 C30 C31 C33 2.18(18) . . . . ?
C1 C2 C3 C4 178.85(14) . . . . ?
C1 C2 C7 C6 -179.12(13) . . . . ?
C1 C2 C7 C8 1.4(2) . . . . ?
C2 C1 C14 C9 0.3(2) . . . . ?
C2 C1 C14 C13 -178.37(13) . . . . ?
C2 C3 C4 C5 0.1(2) . . . . ?
C2 C7 C8 C9 -1.4(2) . . . . ?
C2 C7 C8 C25 175.49(13) . . . . ?
C3 C2 C7 C6 1.0(2) . . . . ?
C3 C2 C7 C8 -178.49(13) . . . . ?
C3 C4 C5 C6 1.4(2) . . . . ?
C4 C5 C6 C7 -1.7(2) . . . . ?
C5 C6 C7 C2 0.5(2) . . . . ?
C5 C6 C7 C8 179.91(15) . . . . ?
C6 C7 C8 C9 179.14(13) . . . . ?
C6 C7 C8 C25 -3.9(2) . . . . ?
C7 C2 C3 C4 -1.2(2) . . . . ?
C7 C8 C9 C10 179.70(14) . . . . ?
C7 C8 C9 C14 0.9(2) . . . . ?
C8 C9 C10 C11 -178.20(15) . . . . ?
C8 C9 C14 C1 -0.3(2) . . . . ?
C8 C9 C14 C13 178.42(13) . . . . ?
C9 C10 C11 C12 -0.1(2) . . . . ?
C10 C9 C14 C1 -179.18(13) . . . . ?
C10 C9 C14 C13 -0.4(2) . . . . ?
C10 C11 C12 C13 -0.6(2) . . . . ?
C11 C12 C13 C14 0.8(2) . . . . ?
C12 C13 C14 C1 178.42(14) . . . . ?
C12 C13 C14 C9 -0.3(2) . . . . ?
C14 C1 C2 C3 179.04(13) . . . . ?
C14 C1 C2 C7 -0.9(2) . . . . ?
C14 C9 C10 C11 0.6(2) . . . . ?
C15 C1 C2 C3 0.1(2) . . . . ?
C15 C1 C2 C7 -179.85(13) . . . . ?
C15 C1 C14 C9 179.28(13) . . . . ?
C15 C1 C14 C13 0.6(2) . . . . ?
C16 C17 C18 C19 -179.76(15) . . . . ?
C16 C17 C22 C21 -179.73(14) . . . . ?
C17 C18 C19 C20 -0.8(2) . . . . ?
C18 C17 C22 C21 -0.2(2) . . . . ?
C18 C19 C20 S1 -178.28(12) . . . . ?
C18 C19 C20 C21 0.3(2) . . . . ?
C19 C20 C21 C22 0.2(2) . . . . ?
C19 C20 C21 C23 179.60(16) . . . . ?
C20 S1 C24A C23 22.2(2) . . . . ?
C20 S1 C24B C23 -12.0(8) . . . . ?
C20 C21 C22 C17 -0.2(2) . . . . ?
C20 C21 C23 C24A 18.0(2) . . . . ?
C20 C21 C23 C24B -7.9(7) . . . . ?
C21 C23 C24A S1 -26.0(3) . . . . ?
C21 C23 C24B S1 13.0(10) . . . . ?
C22 C17 C18 C19 0.7(2) . . . . ?
C22 C21 C23 C24A -162.7(2) . . . . ?
C22 C21 C23 C24B 171.4(7) . . . . ?
C23 C21 C22 C17 -179.56(16) . . . . ?
C25 C8 C9 C10 2.8(2) . . . . ?
C25 C8 C9 C14 -176.06(13) . . . . ?
C26 C27 C28 C29 -174.82(15) . . . . ?
C26 C27 C32 C31 175.05(14) . . . . ?
C27 C28 C29 C30 -0.2(2) . . . . ?
C28 C27 C32 C31 -1.0(2) . . . . ?
C28 C29 C30 S2 179.16(12) . . . . ?
C28 C29 C30 C31 -1.1(2) . . . . ?
C29 C30 C31 C32 1.3(2) . . . . ?
C29 C30 C31 C33 -177.58(15) . . . . ?
C30 S2 C34A C33 -27.28(15) . . . . ?
C30 S2 C34B C33 19.2(13) . . . . ?
C30 C31 C32 C27 -0.2(2) . . . . ?
C30 C31 C33 C34A -22.6(2) . . . . ?
C30 C31 C33 C34B 12.5(10) . . . . ?
C31 C33 C34A S2 32.06(18) . . . . ?
C31 C33 C34B S2 -20.9(14) . . . . ?
C32 C27 C28 C29 1.2(2) . . . . ?
C32 C31 C33 C34A 158.56(17) . . . . ?
C32 C31 C33 C34B -166.3(10) . . . . ?
C33 C31 C32 C27 178.51(15) . . . . ?
C24A S1 C20 C19 166.21(19) . . . . ?
C24A S1 C20 C21 -12.48(17) . . . . ?
C34A S2 C30 C29 -165.14(16) . . . . ?
C34A S2 C30 C31 15.11(14) . . . . ?
C24B S1 C20 C19 -173.5(5) . . . . ?
C24B S1 C20 C21 7.8(5) . . . . ?
C34B S2 C30 C29 167.4(8) . . . . ?
C34B S2 C30 C31 -12.4(8) . . . . ?
